data_2240769
loop_
_publ_author_name
'Sebbar, Nada Kheira'
'Ellouz, Mohamed'
'Essassi, El Mokhtar'
'Saadi, Mohamed'
'El Ammari, Lahcen'

_publ_section_title
;
 Crystal structure of
 (<i>E</i>)-2-benzylidene-4-[(3-phenyl-4,5-dihydroisoxazol-5-yl)methyl]-2<i>H</i>-benzo[<i>b</i>][1,4]thiazin-3(4<i>H</i>)-one
;
_journal_coeditor_code TK5368
_journal_issue 6
_journal_name_full 'Acta Crystallographica Section E'
_journal_page_first o423
_journal_page_last o424
_journal_paper_doi 10.1107/S2056989015009755
_journal_volume 71
_journal_year 2015
_chemical_formula_iupac 'C25 H20 N2 O2 S'
_chemical_formula_moiety 'C25 H20 N2 O2 S'
_chemical_formula_sum 'C25 H20 N2 O2 S'
_chemical_formula_weight 412.49
_chemical_name_systematic
(<i>E</i>)-2-Benzylidene-4-[(3-phenyl-4,5-dihydroisoxazol-5-yl)methyl]-2<i>H</i>-benzo[<i>b</i>][1,4]thiazin-3(4<i>H</i>)-one
_space_group_crystal_system monoclinic
_space_group_IT_number 14
_space_group_name_Hall '-P 2yn'
_space_group_name_H-M_alt 'P 1 21/n 1'
_symmetry_space_group_name_Hall '-P 2yn'
_symmetry_space_group_name_H-M 'P 1 21/n 1'
_atom_sites_solution_hydrogens geom
_audit_creation_method SHELXL-2013
_cell_angle_alpha 90
_cell_angle_beta 106.370(5)
_cell_angle_gamma 90
_cell_formula_units_Z 4
_cell_length_a 17.4463(16)
_cell_length_b 5.3024(4)
_cell_length_c 22.778(2)
_cell_measurement_reflns_used 4149
_cell_measurement_temperature 296(2)
_cell_measurement_theta_max 26.367
_cell_measurement_theta_min 1.728
_cell_volume 2021.7(3)
_computing_cell_refinement
;
SAINT (Bruker, 2009)
;
_computing_data_collection
;
APEX2 (Bruker, 2009)
;
_computing_data_reduction
;
SAINT (Bruker, 2009)
;
_computing_molecular_graphics
;
ORTEPIII (Burnett & Johnson, 1996) and
ORTEP-3 for Windows (Farrugia, 2012)
;
_computing_publication_material
;
PLATON (Spek, 2009) and publCIF (Westrip, 2010)
;
_computing_structure_refinement
;
SHELXL97 (Sheldrick, 2008)
;
_computing_structure_solution
;
SHELXS97 (Sheldrick, 2008)
;
_diffrn_ambient_temperature 296(2)
_diffrn_measured_fraction_theta_full 0.999
_diffrn_measured_fraction_theta_max 0.999
_diffrn_measurement_device_type 'Bruker X8 APEX'
_diffrn_measurement_method '\f and \w scans'
_diffrn_radiation_monochromator graphite
_diffrn_radiation_source 'fine-focus sealed tube'
_diffrn_radiation_type MoK\a
_diffrn_radiation_wavelength 0.71073
_diffrn_reflns_av_R_equivalents 0.0947
_diffrn_reflns_limit_h_max 21
_diffrn_reflns_limit_h_min -21
_diffrn_reflns_limit_k_max 6
_diffrn_reflns_limit_k_min -6
_diffrn_reflns_limit_l_max 25
_diffrn_reflns_limit_l_min -28
_diffrn_reflns_number 27864
_diffrn_reflns_theta_full 25.242
_diffrn_reflns_theta_max 26.367
_diffrn_reflns_theta_min 1.728
_exptl_absorpt_coefficient_mu 0.185
_exptl_absorpt_correction_T_max 0.7475
_exptl_absorpt_correction_T_min 0.5037
_exptl_absorpt_correction_type multi-scan
_exptl_absorpt_process_details
;
(SADABS; Bruker, 2009)
;
_exptl_crystal_colour colourless
_exptl_crystal_density_diffrn 1.355
_exptl_crystal_description block
_exptl_crystal_F_000 864
_exptl_crystal_size_max 0.36
_exptl_crystal_size_mid 0.31
_exptl_crystal_size_min 0.26
_refine_diff_density_max 0.482
_refine_diff_density_min -0.257
_refine_ls_extinction_method none
_refine_ls_goodness_of_fit_ref 0.999
_refine_ls_hydrogen_treatment constr
_refine_ls_matrix_type full
_refine_ls_number_parameters 321
_refine_ls_number_reflns 4149
_refine_ls_number_restraints 0
_refine_ls_restrained_S_all 0.999
_refine_ls_R_factor_all 0.1519
_refine_ls_R_factor_gt 0.0565
_refine_ls_shift/su_max 0.008
_refine_ls_shift/su_mean 0.000
_refine_ls_structure_factor_coef Fsqd
_refine_ls_weighting_details 'w=1/[\s^2^(Fo^2^)+(0.0437P)^2^+0.9738P] where P=(Fo^2^+2Fc^2^)/3'
_refine_ls_weighting_scheme calc
_refine_ls_wR_factor_gt 0.1090
_refine_ls_wR_factor_ref 0.1451
_reflns_number_gt 1980
_reflns_number_total 4149
_reflns_threshold_expression I>2\s(I)
_cod_data_source_file tk5368sup1.cif
_cod_data_source_block I
_cod_database_code 2240769
_shelx_space_group_comment
;
The symmetry employed for this shelxl refinement is uniquely defined
by the following loop, which should always be used as a source of
symmetry information in preference to the above space-group names.
They are only intended as comments.
;
_shelxl_version_number .2013

loop_
_space_group_symop_operation_xyz
'x, y, z'
'-x+1/2, y+1/2, -z+1/2'
'-x, -y, -z'
'x-1/2, -y-1/2, z-1/2'

loop_
_atom_site_type_symbol
_atom_site_label
_atom_site_fract_x
_atom_site_fract_y
_atom_site_fract_z
_atom_site_U_iso_or_equiv
_atom_site_adp_type
_atom_site_calc_flag
_atom_site_occupancy
_atom_site_disorder_assembly
_atom_site_disorder_group
C C1 0.17593(18) 0.5680(6) 0.36708(14) 0.0498(8) Uani d 1 . .
C C2 0.1174(2) 0.6377(7) 0.31368(19) 0.0693(11) Uani d 1 . .
H H2 0.0834 0.7719 0.3146 0.083 Uiso calc 1 . .
C C3 0.1096(2) 0.5102(9) 0.25999(18) 0.0784(12) Uani d 1 . .
H H3 0.0717 0.5614 0.2244 0.094 Uiso calc 1 . .
C C4 0.1577(2) 0.3074(8) 0.25874(16) 0.0707(11) Uani d 1 . .
H H4 0.1512 0.2177 0.2226 0.085 Uiso calc 1 . .
C C5 0.21579(19) 0.2357(6) 0.31078(14) 0.0543(9) Uani d 1 . .
H H5 0.2479 0.0968 0.3096 0.065 Uiso calc 1 . .
C C6 0.22670(17) 0.3703(5) 0.36516(14) 0.0418(7) Uani d 1 . .
C C7 0.28231(19) 0.3227(6) 0.47719(16) 0.0529(8) Uani d 1 . .
C C8 0.21687(19) 0.4767(6) 0.48721(15) 0.0542(9) Uani d 1 . .
C C9 0.1957(2) 0.4326(7) 0.53875(16) 0.0659(10) Uani d 1 . .
H H9 0.2239 0.3061 0.5641 0.079 Uiso calc 1 A 1
C C10A 0.1328(11) 0.561(4) 0.5602(8) 0.051(3) Uani d 0.57(2) B 1
C C11A 0.1042(10) 0.781(3) 0.5504(5) 0.084(3) Uani d 0.57(2) B 1
H H11A 0.1229 0.8915 0.5258 0.101 Uiso calc 0.57(2) B 1
C C12A 0.0437(9) 0.861(3) 0.5768(6) 0.099(4) Uani d 0.57(2) B 1
H H12A 0.0224 1.0218 0.5680 0.118 Uiso calc 0.57(2) B 1
C C13A 0.0161(10) 0.713(5) 0.6139(12) 0.082(6) Uani d 0.57(2) B 1
H H13A -0.0329 0.7447 0.6210 0.098 Uiso calc 0.57(2) B 1
C C14A 0.0602(15) 0.521(5) 0.6399(13) 0.094(6) Uani d 0.57(2) B 1
H H14A 0.0499 0.4360 0.6726 0.113 Uiso calc 0.57(2) B 1
C C15A 0.1232(12) 0.447(3) 0.6169(9) 0.090(5) Uani d 0.57(2) B 1
H H15A 0.1593 0.3255 0.6374 0.108 Uiso calc 0.57(2) B 1
C C10B 0.1358(18) 0.506(5) 0.5683(14) 0.060(8) Uiso d 0.43(2) B 2
C C11B 0.0671(10) 0.674(4) 0.5314(8) 0.075(5) Uani d 0.43(2) B 2
H H11B 0.0663 0.7241 0.4920 0.090 Uiso calc 0.43(2) B 2
C C12B 0.0078(11) 0.752(4) 0.5551(8) 0.077(5) Uani d 0.43(2) B 2
H H12B -0.0347 0.8505 0.5328 0.092 Uiso calc 0.43(2) B 2
C C13B 0.0151(18) 0.671(8) 0.6186(18) 0.108(14) Uani d 0.43(2) B 2
H H13B -0.0142 0.7420 0.6428 0.129 Uiso calc 0.43(2) B 2
C C14B 0.068(3) 0.483(9) 0.6378(19) 0.17(2) Uani d 0.43(2) B 2
H H14B 0.0702 0.4082 0.6751 0.206 Uiso calc 0.43(2) B 2
C C15B 0.1193(14) 0.393(7) 0.6073(16) 0.142(14) Uani d 0.43(2) B 2
H H15B 0.1421 0.2345 0.6179 0.171 Uiso calc 0.43(2) B 2
C C16 0.36034(17) 0.1736(5) 0.41243(13) 0.0474(8) Uani d 1 . .
H H16A 0.3559 0.1496 0.3694 0.057 Uiso calc 1 . .
H H16B 0.3637 0.0085 0.4313 0.057 Uiso calc 1 . .
C C17 0.43583(17) 0.3205(5) 0.44203(14) 0.0460(8) Uani d 1 . .
H H17 0.4441 0.3324 0.4863 0.055 Uiso calc 1 . .
C C18 0.50908(17) 0.2106(5) 0.42840(14) 0.0468(8) Uani d 1 . .
H H18A 0.5548 0.2102 0.4645 0.056 Uiso calc 1 . .
H H18B 0.4994 0.0405 0.4124 0.056 Uiso calc 1 . .
C C19 0.52051(17) 0.3901(5) 0.38119(13) 0.0419(7) Uani d 1 . .
C C20 0.57826(18) 0.3586(5) 0.34590(14) 0.0464(8) Uani d 1 . .
C C21 0.6339(2) 0.1683(7) 0.35988(16) 0.0677(10) Uani d 1 . .
H H21 0.6341 0.0567 0.3914 0.081 Uiso calc 1 . .
C C22 0.6896(2) 0.1410(8) 0.3275(2) 0.0860(13) Uani d 1 . .
H H22 0.7278 0.0140 0.3380 0.103 Uiso calc 1 . .
C C23 0.6888(3) 0.2994(8) 0.2803(2) 0.0869(13) Uani d 1 . .
H H23 0.7264 0.2807 0.2587 0.104 Uiso calc 1 . .
C C24 0.6332(3) 0.4842(8) 0.26472(19) 0.0900(13) Uani d 1 . .
H H24 0.6323 0.5905 0.2321 0.108 Uiso calc 1 . .
C C25 0.5777(2) 0.5156(7) 0.29715(18) 0.0725(11) Uani d 1 . .
H H25 0.5398 0.6431 0.2862 0.087 Uiso calc 1 . .
N N1 0.28861(14) 0.3038(4) 0.41850(11) 0.0447(6) Uani d 1 . .
N N2 0.47581(16) 0.5856(4) 0.37434(12) 0.0526(7) Uani d 1 . .
O O1 0.33070(14) 0.2170(5) 0.51952(10) 0.0720(7) Uani d 1 . .
O O2 0.42730(13) 0.5703(3) 0.41480(10) 0.0562(6) Uani d 1 . .
S S1 0.18110(6) 0.72501(16) 0.43621(5) 0.0680(3) Uani d 1 . .

loop_
_atom_site_aniso_label
_atom_site_aniso_U_11
_atom_site_aniso_U_22
_atom_site_aniso_U_33
_atom_site_aniso_U_12
_atom_site_aniso_U_13
_atom_site_aniso_U_23
C1 0.0428(19) 0.0534(19) 0.053(2) -0.0024(16) 0.0122(17) 0.0073(16)
C2 0.053(2) 0.078(2) 0.074(3) 0.011(2) 0.013(2) 0.031(2)
C3 0.058(3) 0.117(3) 0.049(3) 0.000(2) -0.002(2) 0.031(2)
C4 0.060(2) 0.098(3) 0.047(2) -0.008(2) 0.0034(19) 0.003(2)
C5 0.048(2) 0.062(2) 0.047(2) -0.0018(16) 0.0042(17) -0.0010(18)
C6 0.0375(18) 0.0419(16) 0.044(2) -0.0032(14) 0.0086(15) 0.0042(15)
C7 0.043(2) 0.059(2) 0.055(2) -0.0010(17) 0.0116(18) 0.0007(18)
C8 0.050(2) 0.063(2) 0.046(2) -0.0028(17) 0.0077(17) -0.0047(17)
C9 0.056(2) 0.084(3) 0.054(2) 0.007(2) 0.0101(19) -0.002(2)
C10A 0.056(7) 0.063(10) 0.035(7) 0.004(6) 0.016(5) 0.006(6)
C11A 0.085(9) 0.094(8) 0.081(7) -0.015(7) 0.036(6) -0.027(6)
C12A 0.087(9) 0.114(8) 0.095(8) 0.000(7) 0.025(7) -0.043(7)
C13A 0.060(9) 0.122(14) 0.081(13) 0.024(9) 0.049(9) 0.004(9)
C14A 0.091(11) 0.102(9) 0.120(17) 0.033(8) 0.080(11) 0.033(9)
C15A 0.142(14) 0.096(7) 0.059(9) 0.057(7) 0.072(9) 0.032(6)
C11B 0.055(9) 0.105(11) 0.067(8) 0.009(8) 0.021(7) 0.001(8)
C12B 0.061(9) 0.105(11) 0.070(10) 0.024(8) 0.027(7) 0.010(8)
C13B 0.12(2) 0.123(19) 0.08(2) -0.070(18) 0.028(15) -0.035(17)
C14B 0.19(3) 0.26(4) 0.08(2) 0.07(2) 0.07(2) 0.03(2)
C15B 0.058(12) 0.28(4) 0.096(17) 0.007(15) 0.035(10) -0.01(2)
C16 0.047(2) 0.0446(17) 0.046(2) 0.0058(15) 0.0060(16) -0.0037(15)
C17 0.0451(19) 0.0443(17) 0.0435(19) 0.0034(15) 0.0042(15) -0.0010(15)
C18 0.0439(19) 0.0441(17) 0.048(2) 0.0064(15) 0.0052(15) -0.0003(15)
C19 0.0416(18) 0.0341(15) 0.0426(19) -0.0021(14) -0.0003(15) -0.0037(14)
C20 0.0431(19) 0.0451(17) 0.047(2) -0.0032(15) 0.0053(16) -0.0015(16)
C21 0.072(3) 0.070(2) 0.066(3) 0.019(2) 0.028(2) 0.0122(19)
C22 0.082(3) 0.091(3) 0.095(3) 0.030(2) 0.042(3) 0.013(3)
C23 0.084(3) 0.097(3) 0.095(3) 0.007(3) 0.050(3) 0.004(3)
C24 0.097(3) 0.096(3) 0.089(3) 0.005(3) 0.046(3) 0.027(3)
C25 0.069(3) 0.067(2) 0.084(3) 0.010(2) 0.024(2) 0.019(2)
N1 0.0421(15) 0.0516(15) 0.0388(16) 0.0008(12) 0.0085(13) -0.0021(12)
N2 0.0543(17) 0.0399(14) 0.0595(19) 0.0019(13) 0.0095(15) -0.0023(13)
O1 0.0622(16) 0.1030(19) 0.0471(15) 0.0177(14) 0.0093(13) 0.0139(14)
O2 0.0586(14) 0.0385(12) 0.0724(16) 0.0094(11) 0.0200(13) -0.0006(11)
S1 0.0727(7) 0.0573(5) 0.0770(7) 0.0094(5) 0.0258(5) -0.0015(5)

loop_
_atom_type_symbol
_atom_type_description
_atom_type_scat_dispersion_real
_atom_type_scat_dispersion_imag
_atom_type_scat_source
C C 0.0033 0.0016 'International Tables Vol C Tables 4.2.6.8 and 6.1.1.4'
H H 0.0000 0.0000 'International Tables Vol C Tables 4.2.6.8 and 6.1.1.4'
N N 0.0061 0.0033 'International Tables Vol C Tables 4.2.6.8 and 6.1.1.4'
O O 0.0106 0.0060 'International Tables Vol C Tables 4.2.6.8 and 6.1.1.4'
S S 0.1246 0.1234 'International Tables Vol C Tables 4.2.6.8 and 6.1.1.4'

loop_
_geom_angle_atom_site_label_1
_geom_angle_atom_site_label_2
_geom_angle_atom_site_label_3
_geom_angle
C6 C1 C2 119.4(3)
C6 C1 S1 121.0(2)
C2 C1 S1 119.5(3)
C3 C2 C1 120.6(4)
C3 C2 H2 119.7
C1 C2 H2 119.7
C4 C3 C2 119.9(3)
C4 C3 H3 120.0
C2 C3 H3 120.0
C3 C4 C5 120.3(4)
C3 C4 H4 119.8
C5 C4 H4 119.8
C4 C5 C6 120.4(3)
C4 C5 H5 119.8
C6 C5 H5 119.8
C1 C6 C5 119.2(3)
C1 C6 N1 120.0(3)
C5 C6 N1 120.8(3)
O1 C7 N1 120.4(3)
O1 C7 C8 121.6(3)
N1 C7 C8 118.0(3)
C9 C8 C7 117.0(3)
C9 C8 S1 125.1(3)
C7 C8 S1 117.5(3)
C8 C9 C10B 140.4(11)
C8 C9 C10A 128.0(7)
C8 C9 H9 116.0
C10A C9 H9 116.0
C11A C10A C15A 113.4(15)
C11A C10A C9 131.0(14)
C15A C10A C9 112.0(14)
C10A C11A C12A 120.2(12)
C10A C11A H11A 119.9
C12A C11A H11A 119.9
C13A C12A C11A 122.4(13)
C13A C12A H12A 118.8
C11A C12A H12A 118.8
C14A C13A C12A 118.2(14)
C14A C13A H13A 120.9
C12A C13A H13A 120.9
C13A C14A C15A 118(2)
C13A C14A H14A 121.0
C15A C14A H14A 121.0
C14A C15A C10A 120.5(17)
C14A C15A H15A 119.8
C10A C15A H15A 119.8
C15B C10B C9 125(3)
C15B C10B C11B 113(3)
C9 C10B C11B 117(2)
C12B C11B C10B 121.4(16)
C12B C11B H11B 119.3
C10B C11B H11B 119.3
C11B C12B C13B 115.7(17)
C11B C12B H12B 122.1
C13B C12B H12B 122.1
C14B C13B C12B 113(3)
C14B C13B H13B 123.4
C12B C13B H13B 123.4
C13B C14B C15B 126(4)
C13B C14B H14B 117.1
C15B C14B H14B 117.1
C10B C15B C14B 123(4)
C10B C15B H15B 118.6
C14B C15B H15B 118.6
N1 C16 C17 111.9(2)
N1 C16 H16A 109.2
C17 C16 H16A 109.2
N1 C16 H16B 109.2
C17 C16 H16B 109.2
H16A C16 H16B 107.9
O2 C17 C18 104.7(2)
O2 C17 C16 107.9(2)
C18 C17 C16 112.9(2)
O2 C17 H17 110.4
C18 C17 H17 110.4
C16 C17 H17 110.4
C19 C18 C17 101.2(2)
C19 C18 H18A 111.5
C17 C18 H18A 111.5
C19 C18 H18B 111.5
C17 C18 H18B 111.5
H18A C18 H18B 109.3
N2 C19 C20 121.0(3)
N2 C19 C18 113.8(3)
C20 C19 C18 125.1(3)
C21 C20 C25 118.2(3)
C21 C20 C19 120.4(3)
C25 C20 C19 121.4(3)
C20 C21 C22 120.7(3)
C20 C21 H21 119.7
C22 C21 H21 119.7
C23 C22 C21 120.2(4)
C23 C22 H22 119.9
C21 C22 H22 119.9
C24 C23 C22 120.1(4)
C24 C23 H23 120.0
C22 C23 H23 120.0
C23 C24 C25 120.3(4)
C23 C24 H24 119.9
C25 C24 H24 119.9
C24 C25 C20 120.5(4)
C24 C25 H25 119.7
C20 C25 H25 119.7
C7 N1 C6 124.2(3)
C7 N1 C16 115.4(2)
C6 N1 C16 119.8(2)
C19 N2 O2 109.2(2)
N2 O2 C17 108.8(2)
C8 S1 C1 99.02(15)

loop_
_geom_bond_atom_site_label_1
_geom_bond_atom_site_label_2
_geom_bond_distance
C1 C6 1.381(4)
C1 C2 1.400(4)
C1 S1 1.761(3)
C2 C3 1.370(5)
C2 H2 0.9300
C3 C4 1.369(5)
C3 H3 0.9300
C4 C5 1.378(4)
C4 H4 0.9300
C5 C6 1.395(4)
C5 H5 0.9300
C6 N1 1.424(3)
C7 O1 1.224(4)
C7 N1 1.376(4)
C7 C8 1.473(4)
C8 C9 1.347(4)
C8 S1 1.750(3)
C9 C10B 1.45(3)
C9 C10A 1.49(2)
C9 H9 0.9300
C10A C11A 1.26(2)
C10A C15A 1.48(2)
C11A C12A 1.418(14)
C11A H11A 0.9300
C12A C13A 1.34(3)
C12A H12A 0.9300
C13A C14A 1.31(5)
C13A H13A 0.9300
C14A C15A 1.40(3)
C14A H14A 0.9300
C15A H15A 0.9300
C10B C15B 1.17(4)
C10B C11B 1.54(3)
C11B C12B 1.360(15)
C11B H11B 0.9300
C12B C13B 1.48(5)
C12B H12B 0.9300
C13B C14B 1.35(7)
C13B H13B 0.9300
C14B C15B 1.36(5)
C14B H14B 0.9300
C15B H15B 0.9300
C16 N1 1.469(3)
C16 C17 1.515(4)
C16 H16A 0.9700
C16 H16B 0.9700
C17 O2 1.453(3)
C17 C18 1.514(4)
C17 H17 0.9800
C18 C19 1.491(4)
C18 H18A 0.9700
C18 H18B 0.9700
C19 N2 1.280(3)
C19 C20 1.465(4)
C20 C21 1.373(4)
C20 C25 1.386(4)
C21 C22 1.384(5)
C21 H21 0.9300
C22 C23 1.361(5)
C22 H22 0.9300
C23 C24 1.354(5)
C23 H23 0.9300
C24 C25 1.383(5)
C24 H24 0.9300
C25 H25 0.9300
N2 O2 1.418(3)

loop_
_geom_hbond_atom_site_label_D
_geom_hbond_atom_site_label_H
_geom_hbond_atom_site_label_A
_geom_hbond_site_symmetry_A
_geom_hbond_distance_DH
_geom_hbond_distance_HA
_geom_hbond_distance_DA
_geom_hbond_angle_DHA
C21 H21 O1 3_656 0.93 2.43 3.339(4) 166.1
C18 H18B N2 1_545 0.97 2.56 3.526(3) 178

_cod_database_fobs_code 2240769
